data_4505358
loop_
_publ_author_name
'van der Werff, Patricia M.'
'Batten, Stuart R.'
'Jensen, Paul'
'Moubaraki, Boujemaa'
'Murray, Keith S.'
'Cashion, John D.'

_publ_contact_author
;
    Dr. S.R. Batten
    School of Chemistry
    Monash University 3800
    AUSTRALIA
;
_publ_section_title
;
 Structure and Magnetism of 3D Anionic Metal Dicyanamide (MePh3P)[M(dca)3]
 (M = Fe, Co, Ni) and (EtPh3P)[M(dca)3] (M = Mn, Co, Ni) Networks
;
_journal_issue 3
_journal_name_full 'Crystal Growth &amp; Design'
_journal_page_first 503
_journal_paper_doi 10.1021/cg034258n
_journal_volume 4
_journal_year 2004
_chemical_formula_sum 'C26 H20 N9 Ni P'
_chemical_formula_weight 548.19
_chemical_name_systematic
; 
 Ethyltriphenylphosphonium tris(dicyanamido)nickelate(II)
;
_space_group_IT_number 19
_symmetry_cell_setting orthorhombic
_symmetry_space_group_name_Hall 'P 2ac 2ab'
_symmetry_space_group_name_H-M 'P 21 21 21'
_atom_sites_solution_hydrogens geom
_atom_sites_solution_primary direct
_atom_sites_solution_secondary difmap
_audit_creation_method SHELXL-97
_cell_angle_alpha 90.00
_cell_angle_beta 90.00
_cell_angle_gamma 90.00
_cell_formula_units_Z 8
_cell_length_a 14.1192(1)
_cell_length_b 16.6545(1)
_cell_length_c 21.5833(2)
_cell_measurement_temperature 123(2)
_cell_volume 5075.27(7)
_computing_cell_refinement 'Bruker XSCANS'
_computing_data_collection 'Bruker XSCANS'
_computing_data_reduction 'Bruker SHELXTL'
_computing_molecular_graphics 'Bruker SHELXTL'
_computing_publication_material 'Bruker SHELXTL'
_computing_structure_refinement 'SHELXL-97 (Sheldrick, 1997)'
_computing_structure_solution 'SHELXS-97 (Sheldrick, 1990)'
_diffrn_ambient_temperature 123(2)
_diffrn_measured_fraction_theta_full 0.992
_diffrn_measured_fraction_theta_max 0.971
_diffrn_measurement_device_type 'Bruker P4'
_diffrn_measurement_method '\w scans'
_diffrn_radiation_monochromator graphite
_diffrn_radiation_source 'fine-focus sealed tube'
_diffrn_radiation_type MoK\a
_diffrn_radiation_wavelength 0.71073
_diffrn_reflns_av_R_equivalents 0.0567
_diffrn_reflns_av_sigmaI/netI 0.0819
_diffrn_reflns_limit_h_max 18
_diffrn_reflns_limit_h_min -18
_diffrn_reflns_limit_k_max 21
_diffrn_reflns_limit_k_min -16
_diffrn_reflns_limit_l_max 17
_diffrn_reflns_limit_l_min -28
_diffrn_reflns_number 36451
_diffrn_reflns_theta_full 27.50
_diffrn_reflns_theta_max 28.29
_diffrn_reflns_theta_min 2.62
_exptl_absorpt_coefficient_mu 0.862
_exptl_absorpt_correction_T_max 0.9586
_exptl_absorpt_correction_T_min 0.9128
_exptl_absorpt_correction_type integration
_exptl_crystal_colour green
_exptl_crystal_density_diffrn 1.435
_exptl_crystal_density_method 'not measured'
_exptl_crystal_description prism
_exptl_crystal_F_000 2256
_exptl_crystal_size_max 0.18
_exptl_crystal_size_mid 0.10
_exptl_crystal_size_min 0.05
_refine_diff_density_max 0.527
_refine_diff_density_min -0.465
_refine_diff_density_rms 0.075
_refine_ls_abs_structure_details 'Flack H D (1983), Acta Cryst. A39, 876-881'
_refine_ls_abs_structure_Flack 0.003(8)
_refine_ls_extinction_method none
_refine_ls_goodness_of_fit_ref 1.021
_refine_ls_hydrogen_treatment mixed
_refine_ls_matrix_type full
_refine_ls_number_parameters 669
_refine_ls_number_reflns 11953
_refine_ls_number_restraints 0
_refine_ls_restrained_S_all 1.021
_refine_ls_R_factor_all 0.0672
_refine_ls_R_factor_gt 0.0446
_refine_ls_shift/su_max 0.001
_refine_ls_shift/su_mean 0.000
_refine_ls_structure_factor_coef Fsqd
_refine_ls_weighting_details 'calc w=1/[\s^2^(Fo^2^)+(0.0166P)^2^+1.6608P] where P=(Fo^2^+2Fc^2^)/3'
_refine_ls_weighting_scheme calc
_refine_ls_wR_factor_gt 0.0636
_refine_ls_wR_factor_ref 0.0685
_reflns_number_gt 9695
_reflns_number_total 11953
_reflns_threshold_expression >2sigma(I)
_cod_data_source_file cg034258nsi20031223_013219.cif
_cod_data_source_block EtNi
_cod_depositor_comments
;
The following automatic conversions were performed:

'_symmetry_cell_setting' value 'Orthorhombic' changed to
'orthorhombic' according to
/home/saulius/struct/CIF-dictionaries/cif_core.dic dictionary named
'cif_core.dic' version 2.4.1 from 2010-06-29.

Automatic conversion script
Id: cif_fix_values 1715 2011-07-08 13:25:40Z adriana 
;
_cod_original_sg_symbol_H-M P2(1)2(1)2(1)
_cod_database_code 4505358

loop_
_symmetry_equiv_pos_as_xyz
'x, y, z'
'-x+1/2, -y, z+1/2'
'x+1/2, -y+1/2, -z'
'-x, y+1/2, -z+1/2'

loop_
_atom_site_label
_atom_site_type_symbol
_atom_site_fract_x
_atom_site_fract_y
_atom_site_fract_z
_atom_site_U_iso_or_equiv
_atom_site_adp_type
_atom_site_occupancy
_atom_site_symmetry_multiplicity
_atom_site_calc_flag
_atom_site_refinement_flags
Ni1 Ni -0.12588(2) 0.268984(19) 0.923332(15) 0.01080(8) Uani 1 1 d .
Ni2 Ni 0.03689(2) 0.270026(19) 0.598682(15) 0.01088(8) Uani 1 1 d .
N11 N -0.17172(16) 0.24661(12) 0.83444(11) 0.0172(5) Uani 1 1 d .
C11 C -0.18708(19) 0.24443(15) 0.78232(14) 0.0160(6) Uani 1 1 d .
N12 N -0.09124(17) 0.26021(14) 0.64386(11) 0.0198(5) Uani 1 1 d .
C12 C -0.1452(2) 0.25198(15) 0.68262(13) 0.0176(6) Uani 1 1 d .
N13 N -0.21241(18) 0.24196(18) 0.72372(11) 0.0379(7) Uani 1 1 d .
N21 N 0.00951(16) 0.28265(13) 0.88231(11) 0.0172(5) Uani 1 1 d .
C21 C 0.06061(19) 0.29096(14) 0.84102(14) 0.0134(6) Uani 1 1 d .
N22 N 0.09470(16) 0.28591(13) 0.68718(12) 0.0177(5) Uani 1 1 d .
C22 C 0.10436(19) 0.29129(14) 0.73988(14) 0.0136(6) Uani 1 1 d .
N23 N 0.12621(18) 0.30044(14) 0.79905(11) 0.0221(6) Uani 1 1 d .
N31 N -0.07035(17) 0.28747(13) 1.01218(11) 0.0202(6) Uani 1 1 d .
C31 C -0.0039(2) 0.27688(16) 1.04147(12) 0.0145(6) Uani 1 1 d .
N32 N 0.23122(16) 0.24300(12) 1.05110(10) 0.0158(5) Uani 1 1 d .
C32 C 0.1526(2) 0.25339(14) 1.06152(12) 0.0177(6) Uani 1 1 d .
N33 N 0.06498(17) 0.26501(18) 1.08064(12) 0.0346(6) Uani 1 1 d .
N41 N -0.14614(16) 0.39063(13) 0.91399(11) 0.0180(5) Uani 1 1 d .
C41 C -0.15452(19) 0.45899(16) 0.90747(13) 0.0188(7) Uani 1 1 d .
N42 N -0.06731(17) 0.64787(13) 0.89451(12) 0.0215(6) Uani 1 1 d .
C42 C -0.1140(2) 0.59187(15) 0.89712(14) 0.0194(6) Uani 1 1 d .
N43 N -0.17723(18) 0.53420(13) 0.89886(15) 0.0365(7) Uani 1 1 d .
N51 N 0.16972(17) 0.28185(13) 0.55690(10) 0.0178(5) Uani 1 1 d .
C51 C 0.2500(2) 0.29044(15) 0.55047(13) 0.0195(7) Uani 1 1 d .
N52 N 0.46217(17) 0.24945(12) 0.48260(10) 0.0169(5) Uani 1 1 d .
C52 C 0.4005(2) 0.27342(18) 0.51205(13) 0.0186(6) Uani 1 1 d .
N53 N 0.3407(2) 0.30698(18) 0.55055(15) 0.0473(9) Uani 1 1 d .
N61 N 0.02160(16) 0.39321(12) 0.58415(11) 0.0190(5) Uani 1 1 d .
C61 C 0.0476(2) 0.45099(15) 0.55872(13) 0.0158(6) Uani 1 1 d .
N62 N 0.10464(16) 0.64770(13) 0.56110(11) 0.0185(6) Uani 1 1 d .
C62 C 0.09026(19) 0.58249(16) 0.54648(13) 0.0143(6) Uani 1 1 d .
N63 N 0.07468(17) 0.51057(12) 0.52393(11) 0.0182(5) Uani 1 1 d .
P1 P 0.12866(5) 0.46554(4) 0.31308(3) 0.01427(15) Uani 1 1 d .
C111 C 0.02092(19) 0.52338(14) 0.31523(13) 0.0151(6) Uani 1 1 d .
C112 C -0.0166(2) 0.55307(15) 0.26021(13) 0.0165(6) Uani 1 1 d .
H112 H 0.0163 0.5454 0.2223 0.020 Uiso 1 1 calc R
C113 C -0.1024(2) 0.59390(16) 0.26095(14) 0.0204(7) Uani 1 1 d .
H113 H -0.1278 0.6152 0.2236 0.025 Uiso 1 1 calc R
C114 C -0.1506(2) 0.60342(16) 0.31609(15) 0.0222(7) Uani 1 1 d .
H114 H -0.2096 0.6308 0.3166 0.027 Uiso 1 1 calc R
C115 C -0.1135(2) 0.57343(17) 0.37048(14) 0.0243(7) Uani 1 1 d .
H115 H -0.1477 0.5799 0.4080 0.029 Uiso 1 1 calc R
C116 C -0.0272(2) 0.53397(16) 0.37119(13) 0.0204(6) Uani 1 1 d .
H116 H -0.0013 0.5145 0.4089 0.024 Uiso 1 1 calc R
C121 C 0.17596(19) 0.47699(15) 0.23672(13) 0.0143(6) Uani 1 1 d .
C122 C 0.2223(2) 0.54865(15) 0.22238(13) 0.0170(6) Uani 1 1 d .
H122 H 0.2358 0.5863 0.2542 0.020 Uiso 1 1 calc R
C123 C 0.2484(2) 0.56501(16) 0.16217(14) 0.0212(7) Uani 1 1 d .
H123 H 0.2809 0.6134 0.1528 0.025 Uiso 1 1 calc R
C124 C 0.2274(2) 0.51124(16) 0.11549(14) 0.0215(7) Uani 1 1 d .
H124 H 0.2437 0.5233 0.0738 0.026 Uiso 1 1 calc R
C125 C 0.1826(2) 0.44005(17) 0.12962(14) 0.0276(8) Uani 1 1 d .
H125 H 0.1695 0.4027 0.0975 0.033 Uiso 1 1 calc R
C126 C 0.1568(2) 0.42226(17) 0.18945(14) 0.0238(7) Uani 1 1 d .
H126 H 0.1259 0.3729 0.1986 0.029 Uiso 1 1 calc R
C131 C 0.21252(19) 0.50182(16) 0.36873(13) 0.0168(6) Uani 1 1 d .
C132 C 0.2051(2) 0.57812(16) 0.39488(14) 0.0228(7) Uani 1 1 d .
H132 H 0.1524 0.6114 0.3854 0.027 Uiso 1 1 calc R
C133 C 0.2748(2) 0.60520(18) 0.43473(14) 0.0308(8) Uani 1 1 d .
H133 H 0.2697 0.6570 0.4528 0.037 Uiso 1 1 calc R
C134 C 0.3516(3) 0.5573(2) 0.44822(15) 0.0353(9) Uani 1 1 d .
H134 H 0.3997 0.5768 0.4751 0.042 Uiso 1 1 calc R
C135 C 0.3593(2) 0.4811(2) 0.42302(15) 0.0352(8) Uani 1 1 d .
H135 H 0.4120 0.4482 0.4331 0.042 Uiso 1 1 calc R
C136 C 0.2903(2) 0.45334(18) 0.38331(14) 0.0269(8) Uani 1 1 d .
H136 H 0.2955 0.4012 0.3658 0.032 Uiso 1 1 calc R
C140 C 0.1017(2) 0.36189(16) 0.32800(14) 0.0223(7) Uani 1 1 d .
H14A H 0.0529 0.3440 0.2981 0.027 Uiso 1 1 calc R
H14B H 0.1594 0.3296 0.3204 0.027 Uiso 1 1 calc R
C141 C 0.0662(2) 0.34447(18) 0.39374(16) 0.0357(9) Uani 1 1 d .
H14C H 0.1135 0.3625 0.4239 0.053 Uiso 1 1 calc R
H14D H 0.0558 0.2866 0.3986 0.053 Uiso 1 1 calc R
H14E H 0.0065 0.3731 0.4008 0.053 Uiso 1 1 calc R
P2 P 0.23062(5) 0.08082(4) 0.84678(3) 0.01363(15) Uani 1 1 d .
C211 C 0.2971(2) -0.00336(15) 0.87640(12) 0.0142(6) Uani 1 1 d .
C212 C 0.3922(2) 0.00426(17) 0.88889(14) 0.0227(7) Uani 1 1 d .
H212 H 0.4254 0.0511 0.8764 0.027 Uiso 1 1 calc R
C213 C 0.4395(2) -0.05704(18) 0.91999(15) 0.0305(8) Uani 1 1 d .
H213 H 0.5055 -0.0527 0.9282 0.037 Uiso 1 1 calc R
C214 C 0.3900(2) -0.12422(18) 0.93885(15) 0.0319(8) Uani 1 1 d .
H214 H 0.4218 -0.1653 0.9613 0.038 Uiso 1 1 calc R
C215 C 0.2954(2) -0.13236(16) 0.92556(15) 0.0286(7) Uani 1 1 d .
H215 H 0.2627 -0.1796 0.9378 0.034 Uiso 1 1 calc R
C216 C 0.2474(2) -0.07232(15) 0.89459(14) 0.0220(7) Uani 1 1 d .
H216 H 0.1818 -0.0777 0.8857 0.026 Uiso 1 1 calc R
C221 C 0.29888(19) 0.14269(15) 0.79514(13) 0.0171(6) Uani 1 1 d .
C222 C 0.2837(2) 0.13859(18) 0.73170(14) 0.0257(7) Uani 1 1 d .
H222 H 0.2407 0.1003 0.7151 0.031 Uiso 1 1 calc R
C223 C 0.3322(2) 0.19130(19) 0.69250(16) 0.0311(8) Uani 1 1 d .
H223 H 0.3215 0.1893 0.6491 0.037 Uiso 1 1 calc R
C224 C 0.3952(2) 0.24595(17) 0.71655(16) 0.0306(8) Uani 1 1 d .
H224 H 0.4274 0.2820 0.6897 0.037 Uiso 1 1 calc R
C225 C 0.4118(2) 0.24864(16) 0.77908(16) 0.0287(8) Uani 1 1 d .
H225 H 0.4563 0.2860 0.7952 0.034 Uiso 1 1 calc R
C226 C 0.3642(2) 0.19746(16) 0.81901(15) 0.0263(7) Uani 1 1 d .
H226 H 0.3760 0.1996 0.8623 0.032 Uiso 1 1 calc R
C231 C 0.1270(2) 0.04461(14) 0.80754(12) 0.0132(6) Uani 1 1 d .
C232 C 0.1348(2) -0.02110(15) 0.76757(13) 0.0206(7) Uani 1 1 d .
H232 H 0.1940 -0.0473 0.7625 0.025 Uiso 1 1 calc R
C233 C 0.0565(2) -0.04792(17) 0.73540(14) 0.0212(7) Uani 1 1 d .
H233 H 0.0617 -0.0930 0.7086 0.025 Uiso 1 1 calc R
C234 C -0.0286(2) -0.00968(16) 0.74206(14) 0.0226(7) Uani 1 1 d .
H234 H -0.0820 -0.0279 0.7192 0.027 Uiso 1 1 calc R
C235 C -0.0380(2) 0.05577(16) 0.78201(14) 0.0230(7) Uani 1 1 d .
H235 H -0.0977 0.0814 0.7869 0.028 Uiso 1 1 calc R
C236 C 0.0400(2) 0.08286(15) 0.81424(13) 0.0156(6) Uani 1 1 d .
H236 H 0.0343 0.1278 0.8411 0.019 Uiso 1 1 calc R
C240 C 0.1978(2) 0.13988(15) 0.91347(12) 0.0167(6) Uani 1 1 d .
H24A H 0.2553 0.1644 0.9317 0.020 Uiso 1 1 calc R
H24B H 0.1550 0.1838 0.9003 0.020 Uiso 1 1 calc R
C241 C 0.1481(2) 0.08853(17) 0.96260(14) 0.0238(7) Uani 1 1 d .
H24C H 0.1040 0.0515 0.9423 0.036 Uiso 1 1 calc R
H24D H 0.1131 0.1235 0.9911 0.036 Uiso 1 1 calc R
H24E H 0.1954 0.0578 0.9858 0.036 Uiso 1 1 calc R

loop_
_atom_site_aniso_label
_atom_site_aniso_U_11
_atom_site_aniso_U_22
_atom_site_aniso_U_33
_atom_site_aniso_U_23
_atom_site_aniso_U_13
_atom_site_aniso_U_12
Ni1 0.01049(17) 0.00958(15) 0.01234(18) 0.00047(14) 0.00033(14) 0.00120(14)
Ni2 0.01052(17) 0.00968(15) 0.01244(18) -0.00070(15) 0.00056(14) -0.00006(14)
N11 0.0172(13) 0.0177(14) 0.0167(14) -0.0012(9) 0.0007(11) 0.0004(9)
C11 0.0085(14) 0.0197(16) 0.0198(17) 0.0003(11) 0.0048(12) -0.0026(10)
N12 0.0185(13) 0.0249(13) 0.0158(13) -0.0003(10) 0.0003(11) -0.0018(11)
C12 0.0154(16) 0.0228(17) 0.0147(16) -0.0039(11) -0.0033(13) -0.0033(11)
N13 0.0180(15) 0.083(2) 0.0127(14) -0.0024(14) 0.0018(11) -0.0185(15)
N21 0.0148(13) 0.0161(13) 0.0208(14) 0.0013(10) 0.0027(11) 0.0003(9)
C21 0.0117(15) 0.0115(14) 0.0169(16) 0.0008(11) -0.0079(13) 0.0006(10)
N22 0.0170(13) 0.0185(13) 0.0175(14) -0.0011(10) -0.0031(11) 0.0000(9)
C22 0.0086(15) 0.0129(14) 0.0194(17) 0.0009(10) 0.0016(12) -0.0033(10)
N23 0.0136(13) 0.0379(14) 0.0148(14) 0.0009(10) 0.0011(12) -0.0050(11)
N31 0.0154(14) 0.0280(15) 0.0172(14) -0.0018(10) 0.0011(11) 0.0050(10)
C31 0.0151(14) 0.0158(14) 0.0127(15) -0.0030(12) 0.0050(12) 0.0006(12)
N32 0.0114(12) 0.0154(12) 0.0207(13) 0.0004(9) -0.0023(10) -0.0007(9)
C32 0.0204(17) 0.0178(16) 0.0149(16) 0.0003(10) -0.0061(12) -0.0032(11)
N33 0.0134(13) 0.0710(18) 0.0194(14) -0.0009(14) 0.0002(11) 0.0087(13)
N41 0.0182(14) 0.0142(13) 0.0214(15) 0.0009(9) 0.0013(11) 0.0020(9)
C41 0.0147(15) 0.0203(17) 0.0214(18) -0.0046(12) -0.0011(13) -0.0029(11)
N42 0.0229(14) 0.0135(13) 0.0283(16) 0.0034(11) -0.0025(12) 0.0018(11)
C42 0.0200(17) 0.0127(15) 0.0256(17) 0.0008(12) -0.0063(14) 0.0057(12)
N43 0.0203(15) 0.0100(13) 0.079(2) 0.0024(13) -0.0113(15) -0.0001(10)
N51 0.0165(13) 0.0214(13) 0.0157(13) -0.0040(10) 0.0028(10) -0.0003(10)
C51 0.0190(18) 0.0237(16) 0.0160(16) -0.0089(11) 0.0049(13) -0.0020(12)
N52 0.0120(12) 0.0208(14) 0.0179(13) -0.0016(9) -0.0003(11) -0.0014(10)
C52 0.0143(15) 0.0227(15) 0.0187(16) -0.0048(13) -0.0046(12) -0.0044(13)
N53 0.0167(16) 0.069(2) 0.057(2) -0.0404(16) 0.0125(15) -0.0083(14)
N61 0.0222(14) 0.0117(12) 0.0230(15) -0.0021(10) -0.0027(12) -0.0007(10)
C61 0.0130(15) 0.0158(15) 0.0186(16) -0.0079(12) -0.0038(13) 0.0035(11)
N62 0.0192(14) 0.0161(13) 0.0202(15) -0.0020(10) 0.0044(11) -0.0036(10)
C62 0.0138(15) 0.0143(15) 0.0148(16) 0.0017(11) -0.0003(12) 0.0011(11)
N63 0.0265(15) 0.0101(12) 0.0180(14) -0.0007(9) 0.0010(11) -0.0039(10)
P1 0.0125(4) 0.0146(3) 0.0157(4) 0.0003(3) 0.0028(3) 0.0005(3)
C111 0.0122(15) 0.0123(13) 0.0209(16) -0.0028(11) -0.0004(13) 0.0007(11)
C112 0.0167(16) 0.0152(14) 0.0175(16) -0.0039(11) -0.0005(13) -0.0021(11)
C113 0.0180(17) 0.0199(15) 0.0234(18) -0.0007(12) -0.0056(14) 0.0017(12)
C114 0.0130(17) 0.0212(16) 0.032(2) -0.0066(13) -0.0031(14) 0.0049(12)
C115 0.0191(18) 0.0297(16) 0.0241(18) -0.0067(13) 0.0067(14) 0.0033(14)
C116 0.0203(17) 0.0268(16) 0.0141(16) 0.0010(11) 0.0015(13) 0.0046(13)
C121 0.0124(15) 0.0160(14) 0.0146(16) 0.0005(11) 0.0035(12) 0.0030(11)
C122 0.0139(16) 0.0198(15) 0.0174(17) -0.0006(11) -0.0009(13) -0.0033(12)
C123 0.0195(17) 0.0231(16) 0.0210(18) 0.0038(12) 0.0021(14) -0.0047(12)
C124 0.0207(17) 0.0266(16) 0.0173(17) 0.0020(12) 0.0058(13) 0.0047(13)
C125 0.042(2) 0.0227(17) 0.0181(18) -0.0061(12) 0.0078(16) 0.0009(14)
C126 0.0309(19) 0.0156(15) 0.0248(19) -0.0032(13) 0.0069(15) -0.0021(13)
C131 0.0106(15) 0.0237(16) 0.0160(16) 0.0018(12) 0.0022(12) 0.0002(12)
C132 0.0269(18) 0.0215(15) 0.0199(18) -0.0004(13) 0.0007(15) -0.0025(13)
C133 0.039(2) 0.0330(18) 0.020(2) -0.0065(14) 0.0021(16) -0.0122(15)
C134 0.031(2) 0.057(2) 0.0179(19) 0.0012(16) -0.0044(16) -0.0143(17)
C135 0.0201(19) 0.060(2) 0.0255(19) 0.0008(16) -0.0078(16) 0.0044(15)
C136 0.0250(19) 0.0327(17) 0.0230(19) -0.0046(13) 0.0023(15) 0.0059(14)
C140 0.0203(17) 0.0170(15) 0.0296(19) 0.0017(12) 0.0052(14) 0.0034(12)
C141 0.046(2) 0.0258(17) 0.035(2) 0.0106(15) 0.0105(18) -0.0020(15)
P2 0.0136(4) 0.0130(3) 0.0143(4) -0.0012(3) -0.0028(3) 0.0009(3)
C211 0.0163(16) 0.0154(14) 0.0109(15) -0.0024(11) -0.0009(12) 0.0043(12)
C212 0.0225(18) 0.0233(15) 0.0222(18) -0.0013(12) -0.0041(14) 0.0038(12)
C213 0.0244(19) 0.0378(19) 0.029(2) -0.0035(15) -0.0086(15) 0.0101(14)
C214 0.041(2) 0.0287(18) 0.027(2) 0.0004(14) -0.0123(16) 0.0213(15)
C215 0.039(2) 0.0199(15) 0.0266(18) 0.0075(13) -0.0009(17) 0.0079(14)
C216 0.0233(18) 0.0199(15) 0.0226(18) -0.0015(13) -0.0027(14) 0.0038(12)
C221 0.0153(16) 0.0164(14) 0.0196(17) 0.0018(11) -0.0035(13) 0.0013(11)
C222 0.0238(19) 0.0307(17) 0.0227(19) 0.0009(13) -0.0030(15) -0.0034(14)
C223 0.0279(19) 0.0430(19) 0.023(2) 0.0097(15) -0.0017(16) 0.0050(15)
C224 0.0262(19) 0.0242(19) 0.041(2) 0.0111(14) 0.0091(15) 0.0023(13)
C225 0.0280(19) 0.0202(18) 0.038(2) 0.0000(13) 0.0035(15) -0.0084(12)
C226 0.0280(19) 0.0222(15) 0.0286(19) -0.0010(13) -0.0048(16) -0.0048(13)
C231 0.0136(14) 0.0132(13) 0.0127(15) 0.0010(10) -0.0018(13) -0.0019(11)
C232 0.0185(17) 0.0201(15) 0.0233(18) -0.0041(12) -0.0004(14) 0.0020(12)
C233 0.0217(18) 0.0202(16) 0.0218(18) -0.0061(12) -0.0010(14) -0.0043(12)
C234 0.0185(18) 0.0240(16) 0.0255(18) 0.0017(12) -0.0109(15) -0.0083(13)
C235 0.0136(16) 0.0191(15) 0.036(2) 0.0007(13) -0.0056(15) 0.0040(12)
C236 0.0175(15) 0.0119(13) 0.0175(16) -0.0012(11) -0.0024(13) 0.0004(11)
C240 0.0212(16) 0.0158(14) 0.0132(17) -0.0071(11) -0.0049(13) 0.0030(11)
C241 0.0235(19) 0.0275(16) 0.0205(18) -0.0075(13) 0.0028(14) 0.0010(13)

loop_
_atom_type_symbol
_atom_type_description
_atom_type_scat_dispersion_real
_atom_type_scat_dispersion_imag
_atom_type_scat_source
C C 0.0033 0.0016 'International Tables Vol C Tables 4.2.6.8 and 6.1.1.4'
H H 0.0000 0.0000 'International Tables Vol C Tables 4.2.6.8 and 6.1.1.4'
N N 0.0061 0.0033 'International Tables Vol C Tables 4.2.6.8 and 6.1.1.4'
P P 0.1023 0.0942 'International Tables Vol C Tables 4.2.6.8 and 6.1.1.4'
Ni Ni 0.3393 1.1124 'International Tables Vol C Tables 4.2.6.8 and 6.1.1.4'

loop_
_geom_angle_atom_site_label_1
_geom_angle_atom_site_label_2
_geom_angle_atom_site_label_3
_geom_angle
_geom_angle_site_symmetry_1
_geom_angle_site_symmetry_3
N41 Ni1 N11 92.48(9) . .
N41 Ni1 N62 176.26(10) . 4_546
N11 Ni1 N62 91.16(9) . 4_546
N41 Ni1 N31 89.83(9) . .
N11 Ni1 N31 175.94(9) . .
N62 Ni1 N31 86.59(9) 4_546 .
N41 Ni1 N32 89.18(8) . 3_457
N11 Ni1 N32 85.74(9) . 3_457
N62 Ni1 N32 90.22(8) 4_546 3_457
N31 Ni1 N32 97.64(9) . 3_457
N41 Ni1 N21 88.78(9) . .
N11 Ni1 N21 85.05(9) . .
N62 Ni1 N21 92.40(9) 4_546 .
N31 Ni1 N21 91.66(9) . .
N32 Ni1 N21 170.47(9) 3_457 .
N12 Ni2 N52 86.64(9) . 3_456
N12 Ni2 N42 94.02(9) . 4_546
N52 Ni2 N42 90.68(9) 3_456 4_546
N12 Ni2 N61 93.34(9) . .
N52 Ni2 N61 88.51(9) 3_456 .
N42 Ni2 N61 172.53(9) 4_546 .
N12 Ni2 N51 177.23(9) . .
N52 Ni2 N51 96.10(9) 3_456 .
N42 Ni2 N51 86.41(9) 4_546 .
N61 Ni2 N51 86.29(9) . .
N12 Ni2 N22 85.45(9) . .
N52 Ni2 N22 172.01(9) 3_456 .
N42 Ni2 N22 88.78(9) 4_546 .
N61 Ni2 N22 93.05(9) . .
N51 Ni2 N22 91.83(9) . .
C11 N11 Ni1 168.5(2) . .
N11 C11 N13 175.1(3) . .
C12 N12 Ni2 160.6(2) . .
N12 C12 N13 175.5(3) . .
C12 N13 C11 116.8(2) . .
C21 N21 Ni1 154.0(2) . .
N21 C21 N23 173.4(3) . .
C22 N22 Ni2 163.6(2) . .
N22 C22 N23 173.0(3) . .
C21 N23 C22 119.4(3) . .
C31 N31 Ni1 142.2(2) . .
N31 C31 N33 173.1(3) . .
C32 N32 Ni1 153.3(2) . 3_557
N32 C32 N33 173.1(3) . .
C31 N33 C32 121.3(2) . .
C41 N41 Ni1 177.5(2) . .
N41 C41 N43 171.6(3) . .
C42 N42 Ni2 155.7(2) . 4_556
N42 C42 N43 172.2(3) . .
C41 N43 C42 122.6(3) . .
C51 N51 Ni2 161.3(2) . .
N51 C51 N53 171.4(3) . .
C52 N52 Ni2 155.2(2) . 3_556
N52 C52 N53 170.8(3) . .
C51 N53 C52 122.7(3) . .
C61 N61 Ni2 148.1(2) . .
N61 C61 N63 172.8(3) . .
C62 N62 Ni1 173.1(2) . 4_556
N62 C62 N63 174.1(3) . .
C61 N63 C62 122.1(2) . .
C121 P1 C131 109.58(13) . .
C121 P1 C140 110.28(13) . .
C131 P1 C140 110.10(14) . .
C121 P1 C111 106.39(12) . .
C131 P1 C111 111.14(12) . .
C140 P1 C111 109.30(13) . .
C112 C111 C116 120.5(3) . .
C112 C111 P1 119.3(2) . .
C116 C111 P1 120.1(2) . .
C113 C112 C111 119.8(3) . .
C114 C113 C112 119.7(3) . .
C115 C114 C113 120.4(3) . .
C114 C115 C116 121.0(3) . .
C115 C116 C111 118.6(3) . .
C126 C121 C122 119.2(3) . .
C126 C121 P1 122.1(2) . .
C122 C121 P1 118.1(2) . .
C123 C122 C121 120.2(3) . .
C122 C123 C124 120.2(3) . .
C125 C124 C123 119.7(3) . .
C126 C125 C124 121.0(3) . .
C125 C126 C121 119.6(3) . .
C132 C131 C136 119.6(3) . .
C132 C131 P1 121.9(2) . .
C136 C131 P1 118.4(2) . .
C133 C132 C131 119.7(3) . .
C134 C133 C132 120.2(3) . .
C133 C134 C135 120.6(3) . .
C136 C135 C134 119.7(3) . .
C135 C136 C131 120.1(3) . .
C141 C140 P1 114.6(2) . .
C231 P2 C221 109.69(13) . .
C231 P2 C240 110.50(13) . .
C221 P2 C240 108.66(13) . .
C231 P2 C211 109.27(12) . .
C221 P2 C211 112.72(13) . .
C240 P2 C211 105.94(12) . .
C212 C211 C216 120.6(3) . .
C212 C211 P2 120.4(2) . .
C216 C211 P2 118.4(2) . .
C211 C212 C213 119.7(3) . .
C214 C213 C212 119.5(3) . .
C215 C214 C213 120.7(3) . .
C214 C215 C216 120.5(3) . .
C215 C216 C211 118.9(3) . .
C222 C221 C226 119.9(3) . .
C222 C221 P2 120.0(2) . .
C226 C221 P2 120.0(2) . .
C221 C222 C223 119.4(3) . .
C224 C223 C222 120.3(3) . .
C225 C224 C223 120.3(3) . .
C224 C225 C226 120.6(3) . .
C225 C226 C221 119.5(3) . .
C236 C231 C232 119.5(3) . .
C236 C231 P2 121.12(19) . .
C232 C231 P2 119.3(2) . .
C233 C232 C231 120.0(3) . .
C234 C233 C232 120.0(3) . .
C233 C234 C235 120.8(3) . .
C236 C235 C234 119.4(3) . .
C235 C236 C231 120.2(2) . .
C241 C240 P2 111.44(18) . .

loop_
_geom_bond_atom_site_label_1
_geom_bond_atom_site_label_2
_geom_bond_distance
_geom_bond_site_symmetry_2
Ni1 N41 2.056(2) .
Ni1 N11 2.059(2) .
Ni1 N62 2.070(2) 4_546
Ni1 N31 2.094(2) .
Ni1 N32 2.101(2) 3_457
Ni1 N21 2.119(2) .
Ni2 N12 2.062(2) .
Ni2 N52 2.073(2) 3_456
Ni2 N42 2.085(2) 4_546
Ni2 N61 2.087(2) .
Ni2 N51 2.090(2) .
Ni2 N22 2.094(2) .
N11 C11 1.146(3) .
C11 N13 1.315(4) .
N12 C12 1.140(3) .
C12 N13 1.309(4) .
N21 C21 1.155(3) .
C21 N23 1.305(4) .
N22 C22 1.149(3) .
C22 N23 1.323(4) .
N31 C31 1.145(3) .
C31 N33 1.304(4) .
N32 C32 1.145(3) .
N32 Ni1 2.101(2) 3_557
C32 N33 1.319(4) .
N41 C41 1.153(3) .
C41 N43 1.306(4) .
N42 C42 1.143(3) .
N42 Ni2 2.085(2) 4_556
C42 N43 1.312(4) .
N51 C51 1.151(3) .
C51 N53 1.309(4) .
N52 C52 1.150(3) .
N52 Ni2 2.073(2) 3_556
C52 N53 1.310(4) .
N61 C61 1.167(3) .
C61 N63 1.302(4) .
N62 C62 1.149(3) .
N62 Ni1 2.070(2) 4_556
C62 N63 1.312(3) .
P1 C121 1.788(3) .
P1 C131 1.791(3) .
P1 C140 1.797(3) .
P1 C111 1.801(3) .
C111 C112 1.391(4) .
C111 C116 1.397(4) .
C112 C113 1.389(4) .
C113 C114 1.380(4) .
C114 C115 1.379(4) .
C115 C116 1.384(4) .
C121 C126 1.395(4) .
C121 C122 1.396(4) .
C122 C123 1.378(4) .
C123 C124 1.380(4) .
C124 C125 1.377(4) .
C125 C126 1.374(4) .
C131 C132 1.394(4) .
C131 C136 1.399(4) .
C132 C133 1.383(4) .
C133 C134 1.376(5) .
C134 C135 1.385(5) .
C135 C136 1.378(4) .
C140 C141 1.533(4) .
P2 C231 1.795(3) .
P2 C221 1.798(3) .
P2 C240 1.804(3) .
P2 C211 1.804(3) .
C211 C212 1.375(4) .
C211 C216 1.401(4) .
C212 C213 1.393(4) .
C213 C214 1.381(4) .
C214 C215 1.373(4) .
C215 C216 1.380(4) .
C221 C222 1.388(4) .
C221 C226 1.396(4) .
C222 C223 1.398(4) .
C223 C224 1.375(4) .
C224 C225 1.371(4) .
C225 C226 1.386(4) .
C231 C236 1.391(4) .
C231 C232 1.398(4) .
C232 C233 1.380(4) .
C233 C234 1.367(4) .
C234 C235 1.396(4) .
C235 C236 1.378(4) .
C240 C241 1.532(4) .
